data_7027560
loop_
_publ_author_name
'Colacio, Enrique'
'L\'opez-Maga\~na, Carlos'
'McKee, Vickie'
'Romerosa, Antonio'

_publ_section_title
;
 Novel square-planar cyclic tetranuclear copper(II) complex containing
 oximate bridges. Synthesis, crystal structure and magnetic properties of
 tetrakis[diaqua(\m-1,3-dimethylviolurato)copper(II)] tetraperchlorate
 dihydrate
;
_journal_issue 17
_journal_name_full 'Journal of the Chemical Society, Dalton Transactions'
_journal_page_first 2923
_journal_paper_doi 10.1039/a904012i
_journal_year 1999
_chemical_formula_sum 'C6 H11 Cl Cu N3 O10.5'
_chemical_formula_weight 392.17
_space_group_IT_number 82
_symmetry_cell_setting tetragonal
_symmetry_space_group_name_Hall 'I -4'
_symmetry_space_group_name_H-M 'I -4'
_atom_sites_solution_hydrogens geom
_atom_sites_solution_primary direct
_atom_sites_solution_secondary difmap
_audit_creation_method SHELXL-97
_cell_angle_alpha 90.00
_cell_angle_beta 90.00
_cell_angle_gamma 90.00
_cell_formula_units_Z 8
_cell_length_a 18.761(4)
_cell_length_b 18.761(4)
_cell_length_c 7.524(4)
_cell_measurement_reflns_used 55
_cell_measurement_temperature 153(2)
_cell_measurement_theta_max 14
_cell_measurement_theta_min 4.5
_cell_volume 2648.3(16)
_computing_structure_refinement 'SHELXL-97 (Sheldrick, 1997)'
_computing_structure_solution 'SHELXS-97 (Sheldrick, 1990)'
_diffrn_ambient_temperature 153(2)
_diffrn_measured_fraction_theta_full 0.999
_diffrn_measured_fraction_theta_max 0.999
_diffrn_radiation_monochromator graphite
_diffrn_radiation_source 'fine-focus sealed tube'
_diffrn_radiation_type MoK\a
_diffrn_radiation_wavelength 0.71073
_diffrn_reflns_av_R_equivalents 0.0241
_diffrn_reflns_av_sigmaI/netI 0.0207
_diffrn_reflns_limit_h_max 22
_diffrn_reflns_limit_h_min -17
_diffrn_reflns_limit_k_max 22
_diffrn_reflns_limit_k_min -17
_diffrn_reflns_limit_l_max 8
_diffrn_reflns_limit_l_min -1
_diffrn_reflns_number 1641
_diffrn_reflns_theta_full 25.00
_diffrn_reflns_theta_max 25.00
_diffrn_reflns_theta_min 2.17
_diffrn_standards_decay_% 0
_diffrn_standards_interval_count 97
_diffrn_standards_number 3
_exptl_absorpt_coefficient_mu 1.913
_exptl_absorpt_correction_T_max 0.966
_exptl_absorpt_correction_T_min 0.667
_exptl_absorpt_correction_type empirical
_exptl_crystal_colour brown/yellow
_exptl_crystal_density_diffrn 1.967
_exptl_crystal_density_method 'not measured'
_exptl_crystal_description block
_exptl_crystal_F_000 1584
_exptl_crystal_size_max 0.88
_exptl_crystal_size_mid 0.78
_exptl_crystal_size_min 0.50
_refine_diff_density_max 0.661
_refine_diff_density_min -0.765
_refine_diff_density_rms 0.141
_refine_ls_abs_structure_details 'Flack H D (1983), Acta Cryst. A39, 876-881'
_refine_ls_abs_structure_Flack 0.49(8)
_refine_ls_extinction_method none
_refine_ls_goodness_of_fit_ref 1.095
_refine_ls_hydrogen_treatment mixed
_refine_ls_matrix_type full
_refine_ls_number_parameters 191
_refine_ls_number_reflns 1540
_refine_ls_number_restraints 6
_refine_ls_restrained_S_all 1.094
_refine_ls_R_factor_all 0.0911
_refine_ls_R_factor_gt 0.0784
_refine_ls_shift/su_max 0.114
_refine_ls_shift/su_mean 0.015
_refine_ls_structure_factor_coef Fsqd
_refine_ls_weighting_details 'calc w=1/[\s^2^(Fo^2^)+(0.0295P)^2^+75.1807P] where P=(Fo^2^+2Fc^2^)/3'
_refine_ls_weighting_scheme calc
_refine_ls_wR_factor_gt 0.1633
_refine_ls_wR_factor_ref 0.1721
_reflns_number_gt 1335
_reflns_number_total 1540
_reflns_threshold_expression >2sigma(I)
_cod_data_source_file 904012isup1.cif
_cod_data_source_block amcu2x
_cod_depositor_comments
;
The following automatic conversions were performed:

'_symmetry_cell_setting' value 'Tetragonal' changed to 'tetragonal'
according to /home/saulius/struct/CIF-dictionaries/cif_core.dic
dictionary named 'cif_core.dic' version 2.4.2 from 2011-04-26.

Automatic conversion script
Id: cif_fix_values 1891 2012-01-12 08:04:46Z andrius 

The following automatic conversions were performed:

data name '_atom_site_symmetry_multiplicit' was replaced with
'_atom_site_symmetry_multiplicity' as specified in the replacement
file 'data/replacement-values/replacement_tags.lst'.

Automatic conversion script
Id: cif_correct_tags 9268 2022-04-12 08:56:07Z antanas 
;
_cod_original_cell_volume 2648.5(16)
_cod_original_formula_sum 'C6 H11 Cl Cu N3 O10.50'
_cod_database_code 7027560

loop_
_symmetry_equiv_pos_as_xyz
'x, y, z'
'-x, -y, z'
'y, -x, -z'
'-y, x, -z'
'x+1/2, y+1/2, z+1/2'
'-x+1/2, -y+1/2, z+1/2'
'y+1/2, -x+1/2, -z+1/2'
'-y+1/2, x+1/2, -z+1/2'

loop_
_atom_site_label
_atom_site_type_symbol
_atom_site_fract_x
_atom_site_fract_y
_atom_site_fract_z
_atom_site_U_iso_or_equiv
_atom_site_adp_type
_atom_site_occupancy
_atom_site_symmetry_multiplicity
_atom_site_calc_flag
_atom_site_refinement_flags
_atom_site_disorder_assembly
_atom_site_disorder_group
Cu Cu 0.40289(7) 0.65100(7) 0.9913(5) 0.0449(6) Uani 1 1 d . . .
O1 O 0.5502(7) 0.5979(7) 0.973(3) 0.025(3) Uiso 0.50 1 d P A 1
N1 N 0.5129(9) 0.6566(8) 0.977(3) 0.021(4) Uiso 0.50 1 d P A 1
C1 C 0.5470(6) 0.7175(6) 1.016(2) 0.032(3) Uiso 0.50 1 d P A 1
O1' O 0.4939(8) 0.6093(8) 0.962(2) 0.028(4) Uiso 0.50 1 d P A 2
N1' N 0.5514(10) 0.6470(10) 1.025(4) 0.029(4) Uiso 0.50 1 d P A 2
C1' C 0.5470(6) 0.7175(6) 1.016(2) 0.032(3) Uiso 0.50 1 d P A 2
C2 C 0.4896(6) 0.7700(6) 0.978(2) 0.033(3) Uani 1 1 d . . .
O2 O 0.4253(4) 0.7510(4) 0.972(2) 0.052(3) Uani 1 1 d . A .
N2 N 0.5078(4) 0.8398(4) 0.999(3) 0.032(3) Uani 1 1 d . A .
C5 C 0.4506(6) 0.8930(7) 0.959(3) 0.055(6) Uani 1 1 d . . .
H5A H 0.4043 0.8689 0.9549 0.082 Uiso 1 1 calc R A .
H5B H 0.4603 0.9156 0.8444 0.082 Uiso 1 1 calc R . .
H5C H 0.4498 0.9295 1.0527 0.082 Uiso 1 1 calc R . .
C3 C 0.5784(6) 0.8627(5) 1.000(4) 0.045(4) Uani 1 1 d U . .
O3 O 0.5905(4) 0.9252(4) 1.035(2) 0.061(5) Uani 1 1 d . A .
N3 N 0.6321(4) 0.8119(4) 0.997(3) 0.041(3) Uani 1 1 d . A .
C6 C 0.7066(6) 0.8349(7) 1.047(3) 0.042(5) Uani 1 1 d . . .
H6A H 0.7358 0.7927 1.0711 0.063 Uiso 1 1 calc R A .
H6B H 0.7048 0.8651 1.1530 0.063 Uiso 1 1 calc R . .
H6C H 0.7276 0.8619 0.9483 0.063 Uiso 1 1 calc R . .
C4 C 0.6201(6) 0.7414(5) 1.009(3) 0.045(4) Uani 1 1 d . . .
O4 O 0.6711(4) 0.6987(4) 1.024(2) 0.047(3) Uani 1 1 d . A .
O1W O 0.4142(11) 0.6409(12) 0.694(3) 0.116(8) Uani 1 1 d . A .
O2W O 0.4085(8) 0.6490(8) 1.292(2) 0.075(5) Uani 1 1 d . A .
O3W O 0.5000 0.5000 0.671(3) 0.168(13) Uani 1 2 d S . .
Cl Cl 0.25005(16) 0.93058(17) 1.0058(8) 0.0517(10) Uani 1 1 d . . .
O11 O 0.1796(6) 0.9544(8) 1.000(5) 0.153(10) Uani 1 1 d . . .
O12 O 0.2705(18) 0.9779(15) 1.123(3) 0.200(15) Uani 1 1 d . . .
O13 O 0.2938(7) 0.9370(15) 0.858(2) 0.140(10) Uani 1 1 d . . .
O14 O 0.2484(11) 0.8669(8) 1.097(3) 0.123(7) Uani 1 1 d . . .

loop_
_atom_site_aniso_label
_atom_site_aniso_U_11
_atom_site_aniso_U_22
_atom_site_aniso_U_33
_atom_site_aniso_U_23
_atom_site_aniso_U_13
_atom_site_aniso_U_12
Cu 0.0195(6) 0.0196(7) 0.0955(15) 0.0175(14) -0.0088(14) 0.0019(5)
C2 0.034(6) 0.025(5) 0.040(9) 0.005(8) 0.004(8) -0.005(5)
O2 0.023(4) 0.045(5) 0.086(10) 0.034(7) -0.022(7) -0.014(3)
N2 0.019(4) 0.016(4) 0.060(8) -0.001(7) 0.024(8) -0.001(3)
C5 0.030(6) 0.038(7) 0.096(19) 0.012(10) -0.001(10) 0.016(5)
C3 0.026(5) 0.021(5) 0.087(12) 0.024(10) 0.040(10) -0.001(4)
O3 0.034(4) 0.014(4) 0.134(14) -0.015(7) -0.026(8) -0.004(3)
N3 0.021(4) 0.019(4) 0.082(9) 0.001(9) 0.032(9) 0.003(3)
C6 0.016(5) 0.049(7) 0.060(14) -0.018(8) 0.003(7) -0.013(5)
C4 0.033(6) 0.019(5) 0.082(12) -0.014(11) -0.023(12) 0.001(4)
O4 0.032(4) 0.027(4) 0.083(10) -0.012(7) 0.001(8) 0.009(3)
O1W 0.102(16) 0.098(16) 0.15(2) 0.063(14) 0.012(14) 0.021(13)
O2W 0.050(10) 0.055(10) 0.121(14) 0.016(9) 0.010(9) -0.013(8)
O3W 0.12(3) 0.32(5) 0.056(14) 0.000 0.000 -0.03(4)
Cl 0.0329(14) 0.0459(17) 0.076(3) -0.006(3) -0.011(3) 0.0016(13)
O11 0.046(6) 0.117(11) 0.30(3) -0.12(2) 0.001(18) 0.021(7)
O12 0.31(4) 0.19(2) 0.097(16) -0.056(18) 0.06(2) -0.13(3)
O13 0.034(7) 0.33(3) 0.050(9) -0.029(17) 0.005(7) 0.009(12)
O14 0.166(16) 0.062(9) 0.141(19) 0.024(10) -0.031(15) 0.015(10)

loop_
_atom_type_symbol
_atom_type_description
_atom_type_scat_dispersion_real
_atom_type_scat_dispersion_imag
_atom_type_scat_source
C C 0.0033 0.0016 'International Tables Vol C Tables 4.2.6.8 and 6.1.1.4'
H H 0.0000 0.0000 'International Tables Vol C Tables 4.2.6.8 and 6.1.1.4'
N N 0.0061 0.0033 'International Tables Vol C Tables 4.2.6.8 and 6.1.1.4'
O O 0.0106 0.0060 'International Tables Vol C Tables 4.2.6.8 and 6.1.1.4'
Cl Cl 0.1484 0.1585 'International Tables Vol C Tables 4.2.6.8 and 6.1.1.4'
Cu Cu 0.3201 1.2651 'International Tables Vol C Tables 4.2.6.8 and 6.1.1.4'

loop_
_geom_angle_atom_site_label_1
_geom_angle_atom_site_label_2
_geom_angle_atom_site_label_3
_geom_angle
_geom_angle_site_symmetry_1
_geom_angle_site_symmetry_3
O1' Cu O1 67.3(6) . 4_657
O1' Cu O2 101.4(5) . .
O1 Cu O2 167.3(5) 4_657 .
O1' Cu O4 163.2(6) . 4_657
O1 Cu O4 101.2(5) 4_657 4_657
O2 Cu O4 91.1(3) . 4_657
O1' Cu N1 27.6(6) . .
O1 Cu N1 93.7(6) 4_657 .
O2 Cu N1 74.3(5) . .
O4 Cu N1 164.5(6) 4_657 .
O1' Cu N1' 91.6(7) . 4_657
O1 Cu N1' 28.5(6) 4_657 4_657
O2 Cu N1' 164.1(6) . 4_657
O4 Cu N1' 74.5(5) 4_657 4_657
N1 Cu N1' 119.2(6) . 4_657
O1' Cu O1W 76.5(7) . .
O1 Cu O1W 93.4(8) 4_657 .
O2 Cu O1W 89.2(8) . .
O4 Cu O1W 92.8(7) 4_657 .
N1 Cu O1W 81.8(9) . .
N1' Cu O1W 84.8(9) 4_657 .
O1' Cu O2W 93.8(7) . .
O1 Cu O2W 80.9(7) 4_657 .
O2 Cu O2W 94.7(6) . .
O4 Cu O2W 96.3(6) 4_657 .
N1 Cu O2W 90.4(8) . .
N1' Cu O2W 93.6(8) 4_657 .
O1W Cu O2W 170.1(5) . .
N1 O1 Cu 122.2(12) . 3_567
O1 N1 C1 117.9(16) . .
O1 N1 Cu 119.6(12) . .
C1 N1 Cu 120.4(11) . .
N1 C1 C4 135.1(13) . .
N1 C1 C2 100.1(12) . .
C4 C1 C2 118.3(10) . .
N1' O1' Cu 117.2(13) . .
O1' N1' Cu 116.8(13) . 3_567
O2 C2 N2 121.1(10) . .
O2 C2 C1 120.9(10) . .
N2 C2 C1 115.6(10) . .
C2 O2 Cu 118.8(7) . .
C2 N2 C3 122.3(9) . .
C2 N2 C5 116.0(10) . .
C3 N2 C5 118.5(9) . .
O3 C3 N3 121.7(12) . .
O3 C3 N2 118.2(10) . .
N3 C3 N2 118.7(8) . .
C4 N3 C3 123.6(8) . .
C4 N3 C6 114.8(10) . .
C3 N3 C6 118.3(10) . .
O4 C4 N3 120.4(9) . .
O4 C4 C1 121.6(10) . .
N3 C4 C1 117.8(9) . .
C4 O4 Cu 118.1(7) . 3_567
O12 Cl O14 104.9(14) . .
O12 Cl O13 107.9(12) . .
O14 Cl O13 119.3(14) . .
O12 Cl O11 94.8(18) . .
O14 Cl O11 105.9(14) . .
O13 Cl O11 120.3(17) . .

loop_
_geom_bond_atom_site_label_1
_geom_bond_atom_site_label_2
_geom_bond_distance
_geom_bond_site_symmetry_2
Cu O1' 1.890(14) .
Cu O1 1.910(13) 4_657
Cu O2 1.929(8) .
Cu O4 1.948(8) 4_657
Cu N1 2.070(17) .
Cu N1' 2.094(19) 4_657
Cu O1W 2.25(2) .
Cu O2W 2.267(19) .
O1 N1 1.31(2) .
O1 Cu 1.910(13) 3_567
N1 C1 1.34(2) .
C1 C4 1.443(15) .
C1 C2 1.489(15) .
O1' N1' 1.37(2) .
N1' Cu 2.094(19) 3_567
C2 O2 1.259(13) .
C2 N2 1.363(13) .
N2 C3 1.392(13) .
N2 C5 1.495(15) .
C3 O3 1.223(15) .
C3 N3 1.387(13) .
N3 C4 1.346(13) .
N3 C6 1.510(15) .
C4 O4 1.253(13) .
O4 Cu 1.948(8) 3_567
Cl O12 1.31(2) .
Cl O14 1.380(16) .
Cl O13 1.387(16) .
Cl O11 1.397(12) .
